data_4319553
loop_
_publ_author_name
'Dianne D. Ellis'
'John C. Jeffery'
'Paul A. Jelliss'
'Jason A. Kautz'
'F. Gordon A. Stone'

_publ_contact_author_address
; 
Department of Chemistry
Baylor University
PO Box 97348
Waco
TX, 76798-7348
;
_publ_contact_author_email Gordon_Stone@baylor.edu
_publ_contact_author_fax '254 710 2403'
_publ_contact_author_name 'Prof. F. Gordon A. Stone'
_publ_contact_author_phone '254 710 4427'
_publ_section_title
;
 Silver as an Exopolyhedral Auxiliary to the Rhenacarborane Anion
 [Re(CO)3(\h5-7,8-C2B9H11)]-
;
_journal_name_full 'Inorganic Chemistry'
_journal_page_first 2041
_journal_page_last 2050
_journal_paper_doi 10.1021/ic001140c
_journal_volume 40
_journal_year 2001
_chemical_formula_sum 'C7.5 H17 Ag B9 O3 Re'
_chemical_formula_weight 546.57
_space_group_IT_number 88
_symmetry_cell_setting tetragonal
_symmetry_space_group_name_Hall '-I 4ad'
_symmetry_space_group_name_H-M 'I 41/a :2'
_atom_sites_solution_hydrogens geom
_atom_sites_solution_primary direct
_atom_sites_solution_secondary difmap
_audit_creation_method SHELXL-97
_cell_angle_alpha 90.00
_cell_angle_beta 90.00
_cell_angle_gamma 90.00
_cell_formula_units_Z 16
_cell_length_a 25.746(3)
_cell_length_b 25.746(3)
_cell_length_c 8.6695(9)
_cell_measurement_temperature 173(2)
_cell_volume 5746.6(11)
_computing_structure_refinement 'SHELXL-97 (Sheldrick, 1997)'
_computing_structure_solution 'SHELXS-97 (Sheldrick, 1990)'
_diffrn_ambient_temperature 173(2)
_diffrn_measured_fraction_theta_full 0.997
_diffrn_measured_fraction_theta_max 0.997
_diffrn_measurement_device_type 'Bruker SMART'
_diffrn_radiation_monochromator graphite
_diffrn_radiation_source 'fine-focus sealed tube'
_diffrn_radiation_type MoK\a
_diffrn_radiation_wavelength 0.71073
_diffrn_reflns_av_R_equivalents 0.0363
_diffrn_reflns_av_sigmaI/netI 0.0197
_diffrn_reflns_limit_h_max 32
_diffrn_reflns_limit_h_min -33
_diffrn_reflns_limit_k_max 33
_diffrn_reflns_limit_k_min -26
_diffrn_reflns_limit_l_max 11
_diffrn_reflns_limit_l_min -11
_diffrn_reflns_number 18035
_diffrn_reflns_theta_full 27.49
_diffrn_reflns_theta_max 27.49
_diffrn_reflns_theta_min 1.58
_exptl_absorpt_coefficient_mu 9.777
_exptl_absorpt_correction_type multi-scan
_exptl_absorpt_process_details '(SADABS; Sheldrick, 1997)'
_exptl_crystal_colour colorless
_exptl_crystal_density_diffrn 2.527
_exptl_crystal_density_method 'not measured'
_exptl_crystal_description needle
_exptl_crystal_F_000 4048
_exptl_crystal_size_max 0.40
_exptl_crystal_size_mid 0.10
_exptl_crystal_size_min 0.10
_refine_diff_density_max 1.770
_refine_diff_density_min -1.920
_refine_diff_density_rms 0.190
_refine_ls_extinction_method none
_refine_ls_goodness_of_fit_ref 1.194
_refine_ls_hydrogen_treatment mixed
_refine_ls_matrix_type full
_refine_ls_number_parameters 210
_refine_ls_number_reflns 3293
_refine_ls_number_restraints 2
_refine_ls_restrained_S_all 1.195
_refine_ls_R_factor_all 0.0358
_refine_ls_R_factor_gt 0.0313
_refine_ls_shift/su_max 0.001
_refine_ls_shift/su_mean 0.000
_refine_ls_structure_factor_coef Fsqd
_refine_ls_weighting_details
;
calc w=1/[\s^2^(Fo^2^)+(0.0433P)^2^+40.0345P] where
P=(Fo^2^+2Fc^2^)/3
;
_refine_ls_weighting_scheme calc
_refine_ls_wR_factor_gt 0.0792
_refine_ls_wR_factor_ref 0.0812
_reflns_number_gt 3018
_reflns_number_total 3293
_reflns_threshold_expression >2sigma(I)
_cod_data_source_file ic001140c_1.cif
_cod_data_source_block 9
_cod_depositor_comments
;
The following automatic conversions were performed:

'_exptl_absorpt_correction_type' tag value 'multi-scans' was replaced
with 'multi-scan' value.

'_symmetry_cell_setting' value 'Tetragonal'
changed to 'tetragonal' according to the built-in table from CIF Core
dictionary named 'cif_core.dic' version 2.4.1 from 2010-06-29.

Automatic conversion script
Id: cif_fix_values 1646 2011-03-28 12:23:43Z adriana 

The following automatic conversions were performed:

data name '_atom_site_symetry_multiplicity' was replaced with
'_atom_site_symmetry_multiplicity' as specified in the replacement
file 'data/replacement-values/replacement_tags.lst'.

Automatic conversion script
Id: cif_correct_tags 9268 2022-04-12 08:56:07Z antanas 
;
_cod_original_cell_volume 5746.5(10)
_cod_original_sg_symbol_H-M 'I 41/a'
_cod_original_formula_sum 'C7.50 H17 Ag B9 O3 Re'
_cod_database_code 4319553

loop_
_symmetry_equiv_pos_as_xyz
'x, y, z'
'-x+1/2, -y, z+1/2'
'-y+3/4, x+1/4, z+1/4'
'y+3/4, -x+3/4, z+3/4'
'x+1/2, y+1/2, z+1/2'
'-x+1, -y+1/2, z+1'
'-y+5/4, x+3/4, z+3/4'
'y+5/4, -x+5/4, z+5/4'
'-x, -y, -z'
'x-1/2, y, -z-1/2'
'y-3/4, -x-1/4, -z-1/4'
'-y-3/4, x-3/4, -z-3/4'
'-x+1/2, -y+1/2, -z+1/2'
'x, y+1/2, -z'
'y-1/4, -x+1/4, -z+1/4'
'-y-1/4, x-1/4, -z-1/4'

loop_
_atom_site_label
_atom_site_type_symbol
_atom_site_fract_x
_atom_site_fract_y
_atom_site_fract_z
_atom_site_U_iso_or_equiv
_atom_site_adp_type
_atom_site_occupancy
_atom_site_symmetry_multiplicity
_atom_site_calc_flag
_atom_site_refinement_flags
_atom_site_disorder_assembly
_atom_site_disorder_group
Re Re 0.078077(8) 0.081514(8) 0.09675(2) 0.01626(9) Uani 1 1 d . . .
Ag Ag 0.03637(2) 0.168847(19) -0.06757(5) 0.03085(13) Uani 1 1 d D . .
C1 C 0.0581(2) 0.0536(2) 0.3415(6) 0.0190(11) Uani 1 1 d . . .
H1 H 0.0590 0.0104 0.3258 0.023 Uiso 1 1 calc R . .
C2 C 0.1114(2) 0.0882(2) 0.3434(6) 0.0195(11) Uani 1 1 d . . .
H2 H 0.1508 0.0702 0.3304 0.023 Uiso 1 1 calc R . .
B3 B 0.1011(2) 0.1489(2) 0.2674(7) 0.0180(11) Uani 1 1 d . . .
H3 H 0.1303 0.1734 0.2050 0.022 Uiso 1 1 calc R . .
B4 B 0.0322(2) 0.1511(2) 0.2232(7) 0.0171(11) Uani 1 1 d D . .
H4 H 0.014(3) 0.183(2) 0.138(5) 0.050 Uiso 1 1 d D . .
B5 B 0.0065(2) 0.0866(2) 0.2680(7) 0.0185(12) Uani 1 1 d . . .
H5 H -0.0276 0.0693 0.2064 0.022 Uiso 1 1 calc R . .
B6 B 0.0811(3) 0.0759(3) 0.5169(8) 0.0225(13) Uani 1 1 d . . .
H6 H 0.0973 0.0509 0.6112 0.027 Uiso 1 1 calc R . .
B7 B 0.1076(3) 0.1379(3) 0.4721(8) 0.0228(13) Uani 1 1 d . . .
H7 H 0.1413 0.1542 0.5383 0.027 Uiso 1 1 calc R . .
B8 B 0.0562(3) 0.1769(2) 0.4002(8) 0.0219(13) Uani 1 1 d . . .
H8 H 0.054(2) 0.219(3) 0.406(7) 0.018(16) Uiso 1 1 d . . .
B9 B -0.0013(2) 0.1389(2) 0.3999(7) 0.0193(12) Uani 1 1 d . . .
H9 H -0.040(3) 0.154(2) 0.423(7) 0.018(16) Uiso 1 1 d . . .
B10 B 0.0139(2) 0.0765(2) 0.4712(7) 0.0198(12) Uani 1 1 d . . .
H10 H -0.0146 0.0522 0.5370 0.024 Uiso 1 1 calc R . .
B11 B 0.0443(3) 0.1321(2) 0.5536(7) 0.0210(12) Uani 1 1 d . . .
H11 H 0.0356 0.1452 0.6741 0.025 Uiso 1 1 calc R . .
C11 C 0.0290(2) 0.0605(2) -0.0581(7) 0.0221(11) Uani 1 1 d . . .
O11 O -0.00288(18) 0.04559(18) -0.1419(5) 0.0302(10) Uani 1 1 d . . .
C12 C 0.1117(3) 0.0161(2) 0.0500(7) 0.0270(12) Uani 1 1 d . . .
O12 O 0.1323(2) -0.02200(19) 0.0213(7) 0.0453(13) Uani 1 1 d . . .
C13 C 0.1290(2) 0.1087(2) -0.0468(7) 0.0256(12) Uani 1 1 d . . .
O13 O 0.1623(2) 0.12222(19) -0.1248(6) 0.0360(11) Uani 1 1 d . . .
C21 C 0.2361(9) -0.001(2) 0.508(4) 0.22(3) Uani 1 1 d . . .
C22 C 0.2259(10) 0.0236(13) 0.595(4) 0.147(14) Uani 1 1 d . . .
C23 C 0.2247(7) 0.0550(8) 0.613(2) 0.042(4) Uani 0.50 1 d P . .

loop_
_atom_site_aniso_label
_atom_site_aniso_U_11
_atom_site_aniso_U_22
_atom_site_aniso_U_33
_atom_site_aniso_U_23
_atom_site_aniso_U_13
_atom_site_aniso_U_12
Re 0.01951(13) 0.01515(12) 0.01412(13) 0.00063(7) 0.00085(7) 0.00004(7)
Ag 0.0445(3) 0.0286(2) 0.0194(2) 0.00627(17) -0.00125(19) 0.0080(2)
C1 0.023(3) 0.018(2) 0.017(3) 0.0022(19) 0.002(2) -0.001(2)
C2 0.019(3) 0.021(3) 0.018(3) 0.003(2) -0.004(2) -0.002(2)
B3 0.017(3) 0.020(3) 0.017(3) -0.001(2) -0.001(2) -0.003(2)
B4 0.016(3) 0.015(3) 0.020(3) 0.000(2) -0.001(2) -0.001(2)
B5 0.019(3) 0.021(3) 0.015(3) -0.001(2) -0.002(2) -0.004(2)
B6 0.025(3) 0.028(3) 0.014(3) 0.004(2) 0.001(2) 0.000(3)
B7 0.023(3) 0.027(3) 0.018(3) 0.000(2) -0.003(2) -0.003(2)
B8 0.025(3) 0.017(3) 0.024(3) -0.005(2) 0.000(2) -0.003(2)
B9 0.019(3) 0.021(3) 0.017(3) -0.001(2) 0.001(2) 0.001(2)
B10 0.019(3) 0.022(3) 0.018(3) 0.001(2) 0.001(2) -0.002(2)
B11 0.027(3) 0.021(3) 0.014(3) -0.004(2) -0.006(2) -0.001(2)
C11 0.029(3) 0.019(3) 0.018(3) 0.002(2) 0.004(2) 0.000(2)
O11 0.037(3) 0.035(2) 0.018(2) -0.0030(18) -0.0056(18) -0.007(2)
C12 0.036(3) 0.019(3) 0.025(3) 0.003(2) 0.001(3) 0.002(2)
O12 0.054(3) 0.027(3) 0.055(3) -0.004(2) 0.012(3) 0.012(2)
C13 0.034(3) 0.020(3) 0.024(3) 0.000(2) 0.001(2) 0.003(2)
O13 0.038(3) 0.040(3) 0.030(2) 0.004(2) 0.016(2) -0.002(2)
C21 0.066(14) 0.46(7) 0.14(2) 0.16(3) -0.025(16) -0.06(2)
C22 0.098(16) 0.14(2) 0.20(3) 0.10(2) 0.038(17) -0.001(14)
C23 0.026(7) 0.055(11) 0.046(9) 0.012(8) -0.006(6) -0.012(8)

loop_
_atom_type_symbol
_atom_type_description
_atom_type_scat_dispersion_real
_atom_type_scat_dispersion_imag
_atom_type_scat_source
C C 0.0033 0.0016 'International Tables Vol C Tables 4.2.6.8 and 6.1.1.4'
H H 0.0000 0.0000 'International Tables Vol C Tables 4.2.6.8 and 6.1.1.4'
B B 0.0013 0.0007 'International Tables Vol C Tables 4.2.6.8 and 6.1.1.4'
O O 0.0106 0.0060 'International Tables Vol C Tables 4.2.6.8 and 6.1.1.4'
Ag Ag -0.8971 1.1015 'International Tables Vol C Tables 4.2.6.8 and 6.1.1.4'
Re Re -1.0185 7.2310 'International Tables Vol C Tables 4.2.6.8 and 6.1.1.4'

loop_
_geom_angle_atom_site_label_1
_geom_angle_atom_site_label_2
_geom_angle_atom_site_label_3
_geom_angle
_geom_angle_site_symmetry_1
_geom_angle_site_symmetry_3
_geom_angle_publ_flag
C11 Re C12 84.4(3) . . ?
C11 Re C13 95.6(3) . . ?
C12 Re C13 82.9(2) . . ?
C11 Re C1 114.2(2) . . ?
C12 Re C1 91.2(2) . . ?
C13 Re C1 149.0(2) . . ?
C11 Re C2 155.8(2) . . ?
C12 Re C2 95.3(2) . . ?
C13 Re C2 108.4(2) . . ?
C1 Re C2 41.61(19) . . ?
C11 Re B3 144.3(2) . . ?
C12 Re B3 131.3(2) . . ?
C13 Re B3 88.1(2) . . ?
C1 Re B3 73.0(2) . . ?
C2 Re B3 43.1(2) . . ?
C11 Re B5 86.7(2) . . ?
C12 Re B5 121.7(2) . . ?
C13 Re B5 155.3(2) . . ?
C1 Re B5 42.7(2) . . ?
C2 Re B5 72.8(2) . . ?
B3 Re B5 76.2(2) . . ?
C11 Re B4 101.8(2) . . ?
C12 Re B4 163.9(2) . . ?
C13 Re B4 110.9(2) . . ?
C1 Re B4 72.7(2) . . ?
C2 Re B4 72.9(2) . . ?
B3 Re B4 44.8(2) . . ?
B5 Re B4 45.0(2) . . ?
C11 Re Ag 68.16(17) . . ?
C12 Re Ag 138.13(18) . . ?
C13 Re Ag 69.63(18) . . ?
C1 Re Ag 128.29(14) . . ?
C2 Re Ag 122.66(14) . . ?
B3 Re Ag 80.17(15) . . ?
B5 Re Ag 88.69(15) . . ?
B4 Re Ag 57.32(15) . . ?
C11 Re Re 122.70(17) . 12_666 ?
C12 Re Re 132.56(19) . 12_666 ?
C13 Re Re 58.43(17) . 12_666 ?
C1 Re Re 107.65(14) . 12_666 ?
C2 Re Re 74.66(14) . 12_666 ?
B3 Re Re 34.79(15) . 12_666 ?
B5 Re Re 99.80(15) . 12_666 ?
B4 Re Re 55.92(14) . 12_666 ?
Ag Re Re 55.302(11) . 12_666 ?
H8 Ag H9 107(3) 15 12_666 ?
H8 Ag B4 113.5(18) 15 . ?
H9 Ag B4 123.7(18) 12_666 . ?
H8 Ag Re 141.2(18) 15 . ?
H9 Ag Re 110.1(18) 12_666 . ?
B4 Ag Re 52.27(13) . . ?
H8 Ag B9 103.4(18) 15 12_666 ?
H9 Ag B9 16.3(18) 12_666 12_666 ?
B4 Ag B9 113.31(18) . 12_666 ?
Re Ag B9 115.36(13) . 12_666 ?
H8 Ag B8 12.0(18) 15 15 ?
H9 Ag B8 118.8(18) 12_666 15 ?
B4 Ag B8 103.58(18) . 15 ?
Re Ag B8 129.96(13) . 15 ?
B9 Ag B8 114.56(18) 12_666 15 ?
H8 Ag Ag 105.2(18) 15 12_666 ?
H9 Ag Ag 78.4(18) 12_666 12_666 ?
B4 Ag Ag 54.61(13) . 12_666 ?
Re Ag Ag 93.471(19) . 12_666 ?
B9 Ag Ag 63.37(12) 12_666 12_666 ?
B8 Ag Ag 105.49(13) 15 12_666 ?
H8 Ag Ag 68.2(18) 15 15 ?
H9 Ag Ag 131.9(18) 12_666 15 ?
B4 Ag Ag 46.45(13) . 15 ?
Re Ag Ag 94.660(19) . 15 ?
B9 Ag Ag 115.59(12) 12_666 15 ?
B8 Ag Ag 60.23(13) 15 15 ?
Ag Ag Ag 58.978(12) 12_666 15 ?
H8 Ag H4 92(3) 15 . ?
H9 Ag H4 122(3) 12_666 . ?
B4 Ag H4 26.2(14) . . ?
Re Ag H4 78.4(14) . . ?
B9 Ag H4 107(2) 12_666 . ?
B8 Ag H4 84(2) 15 . ?
Ag Ag H4 44(3) 12_666 . ?
Ag Ag H4 24(2) 15 . ?
C2 C1 B5 112.7(4) . . ?
C2 C1 B10 111.4(4) . . ?
B5 C1 B10 63.4(4) . . ?
C2 C1 B6 61.5(3) . . ?
B5 C1 B6 115.5(4) . . ?
B10 C1 B6 62.3(4) . . ?
C2 C1 Re 69.6(3) . . ?
B5 C1 Re 70.9(3) . . ?
B10 C1 Re 130.5(4) . . ?
B6 C1 Re 129.1(4) . . ?
C2 C1 H1 121.6 . . ?
B5 C1 H1 117.8 . . ?
B10 C1 H1 116.0 . . ?
B6 C1 H1 115.4 . . ?
Re C1 H1 101.1 . . ?
C1 C2 B7 111.6(4) . . ?
C1 C2 B3 111.3(4) . . ?
B7 C2 B3 63.8(4) . . ?
C1 C2 B6 61.9(3) . . ?
B7 C2 B6 62.6(4) . . ?
B3 C2 B6 115.7(4) . . ?
C1 C2 Re 68.8(3) . . ?
B7 C2 Re 130.0(4) . . ?
B3 C2 Re 69.8(3) . . ?
B6 C2 Re 128.7(4) . . ?
C1 C2 H2 122.1 . . ?
B7 C2 H2 115.4 . . ?
B3 C2 H2 118.5 . . ?
B6 C2 H2 114.9 . . ?
Re C2 H2 102.2 . . ?
C2 B3 B8 102.7(4) . . ?
C2 B3 B7 57.7(3) . . ?
B8 B3 B7 59.3(4) . . ?
C2 B3 B4 105.1(4) . . ?
B8 B3 B4 59.4(3) . . ?
B7 B3 B4 107.6(4) . . ?
C2 B3 Re 67.1(3) . . ?
B8 B3 Re 122.7(4) . . ?
B7 B3 Re 121.7(4) . . ?
B4 B3 Re 69.2(3) . . ?
C2 B3 H3 126.5 . . ?
B8 B3 H3 121.2 . . ?
B7 B3 H3 120.1 . . ?
B4 B3 H3 122.4 . . ?
Re B3 H3 106.3 . . ?
B8 B4 B9 59.7(4) . . ?
B8 B4 B3 59.4(3) . . ?
B9 B4 B3 106.6(4) . . ?
B8 B4 B5 106.3(4) . . ?
B9 B4 B5 58.9(3) . . ?
B3 B4 B5 106.2(4) . . ?
B8 B4 Re 119.9(4) . . ?
B9 B4 Re 119.8(4) . . ?
B3 B4 Re 66.0(3) . . ?
B5 B4 Re 66.4(3) . . ?
B8 B4 Ag 139.9(4) . . ?
B9 B4 Ag 153.5(4) . . ?
B3 B4 Ag 99.9(3) . . ?
B5 B4 Ag 112.7(3) . . ?
Re B4 Ag 70.41(16) . . ?
B8 B4 H4 114(3) . . ?
B9 B4 H4 117(3) . . ?
B3 B4 H4 122(4) . . ?
B5 B4 H4 128(4) . . ?
Re B4 H4 115(2) . . ?
Ag B4 H4 45(2) . . ?
C1 B5 B9 103.1(4) . . ?
C1 B5 B10 58.4(3) . . ?
B9 B5 B10 59.3(3) . . ?
C1 B5 B4 104.6(4) . . ?
B9 B5 B4 59.3(3) . . ?
B10 B5 B4 107.6(4) . . ?
C1 B5 Re 66.4(3) . . ?
B9 B5 Re 122.2(4) . . ?
B10 B5 Re 121.8(4) . . ?
B4 B5 Re 68.7(3) . . ?
C1 B5 H5 126.4 . . ?
B9 B5 H5 121.2 . . ?
B10 B5 H5 119.7 . . ?
B4 B5 H5 122.8 . . ?
Re B5 H5 106.8 . . ?
C2 B6 C1 56.6(3) . . ?
C2 B6 B11 104.5(4) . . ?
C1 B6 B11 104.3(4) . . ?
C2 B6 B10 104.2(4) . . ?
C1 B6 B10 58.2(3) . . ?
B11 B6 B10 60.5(4) . . ?
C2 B6 B7 58.0(4) . . ?
C1 B6 B7 103.8(4) . . ?
B11 B6 B7 60.5(4) . . ?
B10 B6 B7 108.5(5) . . ?
C2 B6 H6 125.1 . . ?
C1 B6 H6 125.3 . . ?
B11 B6 H6 122.7 . . ?
B10 B6 H6 122.0 . . ?
B7 B6 H6 122.2 . . ?
C2 B7 B8 103.7(4) . . ?
C2 B7 B6 59.3(4) . . ?
B8 B7 B6 107.4(5) . . ?
C2 B7 B11 104.4(4) . . ?
B8 B7 B11 60.3(4) . . ?
B6 B7 B11 59.2(4) . . ?
C2 B7 B3 58.5(3) . . ?
B8 B7 B3 59.7(4) . . ?
B6 B7 B3 108.6(4) . . ?
B11 B7 B3 108.5(4) . . ?
C2 B7 H7 125.0 . . ?
B8 B7 H7 122.9 . . ?
B6 B7 H7 121.4 . . ?
B11 B7 H7 122.4 . . ?
B3 B7 H7 121.1 . . ?
B7 B8 B9 108.1(5) . . ?
B7 B8 B4 110.5(4) . . ?
B9 B8 B4 60.2(3) . . ?
B7 B8 B3 61.0(4) . . ?
B9 B8 B3 108.5(4) . . ?
B4 B8 B3 61.3(3) . . ?
B7 B8 B11 60.1(4) . . ?
B9 B8 B11 60.1(4) . . ?
B4 B8 B11 109.9(4) . . ?
B3 B8 B11 109.3(5) . . ?
B7 B8 H8 126(3) . . ?
B9 B8 H8 121(3) . . ?
B4 B8 H8 113(3) . . ?
B3 B8 H8 118(3) . . ?
B11 B8 H8 127(3) . . ?
B10 B9 B8 108.4(5) . . ?
B10 B9 B5 60.7(4) . . ?
B8 B9 B5 108.9(4) . . ?
B10 B9 B11 60.2(4) . . ?
B8 B9 B11 60.3(4) . . ?
B5 B9 B11 109.3(4) . . ?
B10 B9 B4 110.7(4) . . ?
B8 B9 B4 60.1(3) . . ?
B5 B9 B4 61.8(3) . . ?
B11 B9 B4 109.9(4) . . ?
B10 B9 H9 118(3) . . ?
B8 B9 H9 124(3) . . ?
B5 B9 H9 120(3) . . ?
B11 B9 H9 120(3) . . ?
B4 B9 H9 122(3) . . ?
C1 B10 B9 103.4(4) . . ?
C1 B10 B6 59.5(4) . . ?
B9 B10 B6 107.6(4) . . ?
C1 B10 B11 104.4(4) . . ?
B9 B10 B11 60.5(4) . . ?
B6 B10 B11 59.3(4) . . ?
C1 B10 B5 58.2(3) . . ?
B9 B10 B5 60.0(3) . . ?
B6 B10 B5 108.9(4) . . ?
B11 B10 B5 109.0(4) . . ?
C1 B10 H10 125.4 . . ?
B9 B10 H10 122.9 . . ?
B6 B10 H10 121.2 . . ?
B11 B10 H10 122.2 . . ?
B5 B10 H10 120.9 . . ?
B6 B11 B10 60.2(4) . . ?
B6 B11 B7 60.3(4) . . ?
B10 B11 B7 108.1(5) . . ?
B6 B11 B9 107.5(4) . . ?
B10 B11 B9 59.3(3) . . ?
B7 B11 B9 107.3(4) . . ?
B6 B11 B8 107.7(5) . . ?
B10 B11 B8 107.2(4) . . ?
B7 B11 B8 59.6(4) . . ?
B9 B11 B8 59.6(4) . . ?
B6 B11 H11 121.6 . . ?
B10 B11 H11 121.9 . . ?
B7 B11 H11 121.7 . . ?
B9 B11 H11 122.4 . . ?
B8 B11 H11 122.2 . . ?
O11 C11 Re 174.3(5) . . ?
O12 C12 Re 178.7(6) . . ?
O13 C13 Re 174.0(6) . . ?
C22 C21 C22 150(4) . 7_444 ?
C22 C21 C23 18(2) . . ?
C22 C21 C23 140(3) 7_444 . ?
C22 C21 C23 126(3) . 7_444 ?
C22 C21 C23 28.0(14) 7_444 7_444 ?
C23 C21 C23 124(2) . 7_444 ?
C23 C22 C21 140(5) . . ?
C23 C22 C21 90(4) . 8_444 ?
C21 C22 C21 118(3) . 8_444 ?
C22 C23 C21 23(3) . . ?
C22 C23 C21 62(3) . 8_444 ?
C21 C23 C21 79.1(15) . 8_444 ?

loop_
_geom_bond_atom_site_label_1
_geom_bond_atom_site_label_2
_geom_bond_distance
_geom_bond_site_symmetry_2
_geom_bond_publ_flag
Re C11 1.922(6) . ?
Re C12 1.937(6) . ?
Re C13 1.939(6) . ?
Re C1 2.299(5) . ?
Re C2 2.311(5) . ?
Re B3 2.356(6) . ?
Re B5 2.370(6) . ?
Re B4 2.410(6) . ?
Re Ag 2.8702(6) . ?
Re Re 6.7790(7) 12_666 ?
Ag H8 2.02(6) 15 ?
Ag H9 2.08(6) 12_666 ?
Ag B4 2.564(6) . ?
Ag B9 2.905(6) 12_666 ?
Ag B8 2.978(7) 15 ?
Ag Ag 4.6512(9) 12_666 ?
Ag Ag 4.6512(9) 15 ?
Ag H4 1.91(4) . ?
C1 C2 1.637(8) . ?
C1 B5 1.701(8) . ?
C1 B10 1.706(8) . ?
C1 B6 1.730(9) . ?
C1 H1 1.1200 . ?
C2 B7 1.699(9) . ?
C2 B3 1.715(8) . ?
C2 B6 1.723(8) . ?
C2 H2 1.1200 . ?
B3 B8 1.783(9) . ?
B3 B7 1.805(9) . ?
B3 B4 1.817(8) . ?
B3 H3 1.1200 . ?
B4 B8 1.783(9) . ?
B4 B9 1.785(9) . ?
B4 B5 1.829(9) . ?
B4 H4 1.20(4) . ?
B5 B9 1.778(9) . ?
B5 B10 1.790(9) . ?
B5 H5 1.1200 . ?
B6 B11 1.759(9) . ?
B6 B10 1.777(9) . ?
B6 B7 1.779(10) . ?
B6 H6 1.1200 . ?
B7 B8 1.775(10) . ?
B7 B11 1.783(9) . ?
B7 H7 1.1200 . ?
B8 B9 1.776(9) . ?
B8 B11 1.788(9) . ?
B8 H8 1.09(6) . ?
B9 B10 1.764(9) . ?
B9 B11 1.785(9) . ?
B9 H9 1.08(6) . ?
B10 B11 1.781(9) . ?
B10 H10 1.1200 . ?
B11 H11 1.1200 . ?
C11 O11 1.161(7) . ?
C12 O12 1.141(8) . ?
C13 O13 1.146(8) . ?
C21 C22 1.03(6) . ?
C21 C22 1.55(5) 7_444 ?
C21 C23 1.74(6) . ?
C21 C23 1.75(4) 7_444 ?
C22 C23 0.82(3) . ?
C22 C21 1.55(5) 8_444 ?
C23 C21 1.75(4) 8_444 ?
